data_4068843
loop_
_publ_author_name
'Grice, Kyle A.'
'Goldberg, Karen I.'

_publ_section_title
;
 Insertion of Dioxygen into a Platinum(II)&#x2212;Methyl Bond To Form a
 Platinum(II) Methylperoxo Complex
;
_journal_issue 4
_journal_name_full Organometallics
_journal_page_first 953
_journal_paper_doi 10.1021/om8011272
_journal_volume 28
_journal_year 2009
_chemical_formula_moiety 'C16 H30 N P Pt'
_chemical_formula_sum 'C16 H30 N P Pt'
_chemical_formula_weight 462.46
_chemical_name_common kag-5-55
_chemical_name_systematic kag-5-55
_space_group_IT_number 14
_symmetry_cell_setting monoclinic
_symmetry_Int_Tables_number 14
_symmetry_space_group_name_Hall '-P 2ybc'
_symmetry_space_group_name_H-M 'P 1 21/c 1'
_atom_sites_solution_hydrogens geom
_atom_sites_solution_primary direct
_atom_sites_solution_secondary difmap
_audit_creation_method SHELXL-97
_cell_angle_alpha 90.00
_cell_angle_beta 129.060(11)
_cell_angle_gamma 90.00
_cell_formula_units_Z 4
_cell_length_a 9.7390(18)
_cell_length_b 15.252(9)
_cell_length_c 15.366(3)
_cell_measurement_reflns_used 8186
_cell_measurement_temperature 296(2)
_cell_measurement_theta_max .3
_cell_measurement_theta_min 1
_cell_volume 1772.3(12)
_computing_cell_refinement 'HKL Scalepack (Otwinowski & Minor 1997)'
_computing_data_collection KappaCCD
_computing_data_reduction 'HKL Scalepack (Otwinowski & Minor 1997)'
_computing_molecular_graphics 'maXus, Zortep'
_computing_publication_material 'SHELXL-97 (Sheldrick, 1997)'
_computing_structure_refinement 'SHELXL-97 (Sheldrick, 1997)'
_computing_structure_solution 'SHELXS-97 (Sheldrick, 1990)'
_diffrn_ambient_temperature 296(2)
_diffrn_measured_fraction_theta_full 0.991
_diffrn_measured_fraction_theta_max 0.885
_diffrn_measurement_device_type 'Nonius KappaCCD'
_diffrn_measurement_method '\f and \w scans'
_diffrn_radiation_monochromator graphite
_diffrn_radiation_source 'fine-focus sealed tube'
_diffrn_radiation_type MoK\a
_diffrn_radiation_wavelength 0.71073
_diffrn_reflns_av_R_equivalents 0.1070
_diffrn_reflns_av_sigmaI/netI 0.1189
_diffrn_reflns_limit_h_max 12
_diffrn_reflns_limit_h_min -12
_diffrn_reflns_limit_k_max 20
_diffrn_reflns_limit_k_min -18
_diffrn_reflns_limit_l_max 21
_diffrn_reflns_limit_l_min -20
_diffrn_reflns_number 7976
_diffrn_reflns_theta_full 25.00
_diffrn_reflns_theta_max 29.84
_diffrn_reflns_theta_min 2.17
_exptl_absorpt_coefficient_mu 7.997
_exptl_absorpt_correction_T_max 0.0600
_exptl_absorpt_correction_T_min 0.0464
_exptl_absorpt_correction_type multi-scan
_exptl_absorpt_process_details HKL2000
_exptl_crystal_colour colorless
_exptl_crystal_density_diffrn 1.733
_exptl_crystal_density_method 'not measured'
_exptl_crystal_description prisim
_exptl_crystal_F_000 904
_exptl_crystal_size_max 0.40
_exptl_crystal_size_mid 0.37
_exptl_crystal_size_min 0.35
_refine_diff_density_max 2.062
_refine_diff_density_min -1.486
_refine_diff_density_rms 0.182
_refine_ls_extinction_method none
_refine_ls_goodness_of_fit_ref 0.933
_refine_ls_hydrogen_treatment constr
_refine_ls_matrix_type full
_refine_ls_number_parameters 180
_refine_ls_number_reflns 4502
_refine_ls_number_restraints 0
_refine_ls_restrained_S_all 0.933
_refine_ls_R_factor_all 0.0822
_refine_ls_R_factor_gt 0.0440
_refine_ls_shift/su_max 0.032
_refine_ls_shift/su_mean 0.001
_refine_ls_structure_factor_coef Fsqd
_refine_ls_weighting_details 'calc w=1/[\s^2^(Fo^2^)+(0.0384P)^2^+0.0000P] where P=(Fo^2^+2Fc^2^)/3'
_refine_ls_weighting_scheme calc
_refine_ls_wR_factor_gt 0.0996
_refine_ls_wR_factor_ref 0.1139
_reflns_number_gt 2936
_reflns_number_total 4502
_reflns_threshold_expression >2sigma(I)
_cod_data_source_file om8011272_si_002.cif
_cod_data_source_block shelxl
_cod_depositor_comments
;
The following automatic conversions were performed:

'_symmetry_cell_setting' value 'Monoclinic' changed to 'monoclinic'
according to /home/saulius/struct/CIF-dictionaries/cif_core.dic
dictionary named 'cif_core.dic' version 2.4.2 from 2011-04-26.

Automatic conversion script
Id: cif_fix_values 1715 2011-07-08 13:25:40Z adriana 
;
_cod_original_cell_volume 1772.3(11)
_cod_original_sg_symbol_H-M 'P 21/c      '
_cod_database_code 4068843

loop_
_symmetry_equiv_pos_as_xyz
'x, y, z'
'-x, y+1/2, -z+1/2'
'-x, -y, -z'
'x, -y-1/2, z-1/2'

loop_
_atom_site_label
_atom_site_type_symbol
_atom_site_fract_x
_atom_site_fract_y
_atom_site_fract_z
_atom_site_U_iso_or_equiv
_atom_site_adp_type
_atom_site_occupancy
_atom_site_symmetry_multiplicity
_atom_site_calc_flag
_atom_site_refinement_flags
Pt1 Pt 0.31032(3) 0.219821(19) 0.93197(2) 0.03631(11) Uani 1 1 d .
P1 P 0.4821(2) 0.25434(15) 0.88401(14) 0.0381(4) Uani 1 1 d .
N1 N 0.1628(6) 0.3317(4) 0.8314(4) 0.0422(14) Uani 1 1 d .
C1 C 0.6751(8) 0.3277(6) 0.9808(6) 0.0480(18) Uani 1 1 d .
C2 C 0.7988(10) 0.2844(5) 1.0980(6) 0.061(2) Uani 1 1 d .
H2A H 0.8875 0.3258 1.1512 0.074 Uiso 1 1 calc R
H2B H 0.8547 0.2340 1.0950 0.074 Uiso 1 1 calc R
H2C H 0.7308 0.2667 1.1206 0.074 Uiso 1 1 calc R
C3 C 0.5993(9) 0.4118(5) 0.9949(7) 0.062(2) Uani 1 1 d .
H3A H 0.6949 0.4467 1.0551 0.074 Uiso 1 1 calc R
H3B H 0.5231 0.3951 1.0116 0.074 Uiso 1 1 calc R
H3C H 0.5332 0.4451 0.9267 0.074 Uiso 1 1 calc R
C4 C 0.7772(10) 0.3558(7) 0.9410(7) 0.067(3) Uani 1 1 d .
H4A H 0.8608 0.4005 0.9899 0.081 Uiso 1 1 calc R
H4B H 0.6964 0.3783 0.8661 0.081 Uiso 1 1 calc R
H4C H 0.8390 0.3062 0.9421 0.081 Uiso 1 1 calc R
C5 C 0.5377(9) 0.1649(6) 0.8258(6) 0.0493(18) Uani 1 1 d .
C6 C 0.7019(10) 0.1141(6) 0.9226(7) 0.065(2) Uani 1 1 d .
H6A H 0.7170 0.0625 0.8937 0.077 Uiso 1 1 calc R
H6B H 0.6863 0.0974 0.9762 0.077 Uiso 1 1 calc R
H6C H 0.8046 0.1507 0.9584 0.077 Uiso 1 1 calc R
C7 C 0.5667(12) 0.1979(6) 0.7435(8) 0.068(3) Uani 1 1 d .
H7A H 0.5898 0.1490 0.7152 0.081 Uiso 1 1 calc R
H7B H 0.6657 0.2373 0.7819 0.081 Uiso 1 1 calc R
H7C H 0.4626 0.2281 0.6823 0.081 Uiso 1 1 calc R
C8 C 0.3798(11) 0.1021(6) 0.7637(7) 0.071(3) Uani 1 1 d .
H8A H 0.4043 0.0529 0.7365 0.085 Uiso 1 1 calc R
H8B H 0.2765 0.1321 0.7016 0.085 Uiso 1 1 calc R
H8C H 0.3596 0.0820 0.8139 0.085 Uiso 1 1 calc R
C9 C 0.3218(9) 0.3218(5) 0.7577(6) 0.0457(18) Uani 1 1 d .
H9A H 0.3857 0.3647 0.7489 0.055 Uiso 1 1 calc R
H9B H 0.2569 0.2843 0.6920 0.055 Uiso 1 1 calc R
C10 C 0.1954(8) 0.3675(5) 0.7652(5) 0.0422(17) Uani 1 1 d .
C11 C 0.1103(9) 0.4440(6) 0.7059(6) 0.058(2) Uani 1 1 d .
H11 H 0.1362 0.4687 0.6623 0.069 Uiso 1 1 calc R
C12 C -0.0114(9) 0.4839(6) 0.7106(7) 0.067(3) Uani 1 1 d .
H12 H -0.0707 0.5345 0.6700 0.081 Uiso 1 1 calc R
C13 C -0.0414(10) 0.4453(7) 0.7782(7) 0.070(3) Uani 1 1 d .
H13 H -0.1216 0.4705 0.7846 0.084 Uiso 1 1 calc R
C14 C 0.0455(9) 0.3705(6) 0.8357(7) 0.057(2) Uani 1 1 d .
H14 H 0.0279 0.3479 0.8863 0.068 Uiso 1 1 d R
C15 C 0.1268(9) 0.1899(7) 0.9557(7) 0.058(2) Uani 1 1 d .
H15A H 0.1524 0.1330 0.9895 0.070 Uiso 1 1 calc R
H15B H 0.0099 0.1899 0.8846 0.070 Uiso 1 1 calc R
H15C H 0.1337 0.2330 1.0038 0.070 Uiso 1 1 calc R
C16 C 0.4557(10) 0.1177(5) 1.0370(6) 0.057(2) Uani 1 1 d .
H16A H 0.4146 0.1025 1.0777 0.069 Uiso 1 1 calc R
H16B H 0.5780 0.1344 1.0887 0.069 Uiso 1 1 calc R
H16C H 0.4430 0.0681 0.9940 0.069 Uiso 1 1 calc R

loop_
_atom_site_aniso_label
_atom_site_aniso_U_11
_atom_site_aniso_U_22
_atom_site_aniso_U_33
_atom_site_aniso_U_23
_atom_site_aniso_U_13
_atom_site_aniso_U_12
Pt1 0.03555(15) 0.03707(18) 0.03918(16) 0.00128(12) 0.02492(12) 0.00173(12)
P1 0.0340(8) 0.0427(11) 0.0409(9) 0.0012(9) 0.0252(7) 0.0004(8)
N1 0.031(3) 0.043(4) 0.046(3) 0.005(3) 0.021(2) 0.006(3)
C1 0.037(3) 0.044(5) 0.061(4) -0.004(4) 0.030(3) 0.000(3)
C2 0.049(4) 0.059(6) 0.052(5) -0.005(4) 0.021(4) -0.001(4)
C3 0.062(5) 0.043(5) 0.083(6) -0.011(5) 0.048(4) 0.002(4)
C4 0.050(4) 0.070(7) 0.089(6) -0.015(5) 0.047(4) -0.028(4)
C5 0.054(4) 0.048(5) 0.051(4) -0.005(4) 0.036(3) -0.002(4)
C6 0.079(5) 0.055(6) 0.081(5) 0.007(5) 0.061(5) 0.020(5)
C7 0.068(5) 0.091(7) 0.071(5) 0.000(5) 0.057(5) 0.010(5)
C8 0.091(6) 0.056(6) 0.084(6) -0.035(5) 0.065(5) -0.020(5)
C9 0.054(4) 0.043(5) 0.042(4) 0.015(4) 0.031(3) 0.005(4)
C10 0.040(3) 0.038(4) 0.040(3) -0.003(3) 0.021(3) -0.002(3)
C11 0.050(4) 0.048(5) 0.053(4) 0.016(4) 0.021(4) 0.005(4)
C12 0.055(5) 0.041(5) 0.069(5) 0.013(5) 0.021(4) 0.006(4)
C13 0.052(4) 0.067(7) 0.079(6) 0.013(6) 0.036(4) 0.018(5)
C14 0.046(4) 0.064(6) 0.061(5) 0.013(5) 0.034(4) 0.017(4)
C15 0.045(4) 0.086(7) 0.057(4) -0.008(5) 0.038(4) -0.011(4)
C16 0.074(5) 0.047(5) 0.069(5) 0.012(4) 0.054(4) 0.007(4)

loop_
_atom_type_symbol
_atom_type_description
_atom_type_scat_dispersion_real
_atom_type_scat_dispersion_imag
_atom_type_scat_source
C C 0.0033 0.0016 'International Tables Vol C Tables 4.2.6.8 and 6.1.1.4'
H H 0.0000 0.0000 'International Tables Vol C Tables 4.2.6.8 and 6.1.1.4'
O O 0.0106 0.0060 'International Tables Vol C Tables 4.2.6.8 and 6.1.1.4'
N N 0.0061 0.0033 'International Tables Vol C Tables 4.2.6.8 and 6.1.1.4'
Pd Pd -0.9988 1.0072 'International Tables Vol C Tables 4.2.6.8 and 6.1.1.4'
P P 0.1023 0.0942 'International Tables Vol C Tables 4.2.6.8 and 6.1.1.4'
Pt Pt -1.7033 8.3905 'International Tables Vol C Tables 4.2.6.8 and 6.1.1.4'

loop_
_geom_angle_atom_site_label_1
_geom_angle_atom_site_label_2
_geom_angle_atom_site_label_3
_geom_angle
C16 Pt1 C15 86.5(3)
C16 Pt1 N1 176.2(3)
C15 Pt1 N1 92.4(3)
C16 Pt1 P1 98.5(2)
C15 Pt1 P1 173.1(2)
N1 Pt1 P1 82.98(16)
C9 P1 C1 105.2(4)
C9 P1 C5 102.0(3)
C1 P1 C5 111.4(3)
C9 P1 Pt1 99.3(2)
C1 P1 Pt1 117.3(2)
C5 P1 Pt1 118.4(3)
C14 N1 C10 118.3(7)
C14 N1 Pt1 122.0(5)
C10 N1 Pt1 119.6(5)
C4 C1 C2 111.2(7)
C4 C1 C3 108.1(7)
C2 C1 C3 106.1(6)
C4 C1 P1 115.8(5)
C2 C1 P1 109.0(6)
C3 C1 P1 106.0(5)
C1 C2 H2A 109.5
C1 C2 H2B 109.5
H2A C2 H2B 109.5
C1 C2 H2C 109.5
H2A C2 H2C 109.5
H2B C2 H2C 109.5
C1 C3 H3A 109.5
C1 C3 H3B 109.5
H3A C3 H3B 109.5
C1 C3 H3C 109.5
H3A C3 H3C 109.5
H3B C3 H3C 109.5
C1 C4 H4A 109.5
C1 C4 H4B 109.5
H4A C4 H4B 109.5
C1 C4 H4C 109.5
H4A C4 H4C 109.5
H4B C4 H4C 109.5
C8 C5 C6 108.1(7)
C8 C5 C7 108.9(7)
C6 C5 C7 110.0(6)
C8 C5 P1 105.8(5)
C6 C5 P1 109.8(5)
C7 C5 P1 114.0(6)
C5 C6 H6A 109.5
C5 C6 H6B 109.5
H6A C6 H6B 109.5
C5 C6 H6C 109.5
H6A C6 H6C 109.5
H6B C6 H6C 109.5
C5 C7 H7A 109.5
C5 C7 H7B 109.5
H7A C7 H7B 109.5
C5 C7 H7C 109.5
H7A C7 H7C 109.5
H7B C7 H7C 109.5
C5 C8 H8A 109.5
C5 C8 H8B 109.5
H8A C8 H8B 109.5
C5 C8 H8C 109.5
H8A C8 H8C 109.5
H8B C8 H8C 109.5
C10 C9 P1 111.9(5)
C10 C9 H9A 109.2
P1 C9 H9A 109.2
C10 C9 H9B 109.2
P1 C9 H9B 109.2
H9A C9 H9B 107.9
N1 C10 C11 120.4(7)
N1 C10 C9 117.9(6)
C11 C10 C9 121.8(7)
C12 C11 C10 121.0(8)
C12 C11 H11 119.5
C10 C11 H11 119.5
C11 C12 C13 116.9(8)
C11 C12 H12 121.6
C13 C12 H12 121.6
C14 C13 C12 120.4(9)
C14 C13 H13 119.8
C12 C13 H13 119.8
N1 C14 C13 123.0(8)
N1 C14 H14 118.7
C13 C14 H14 118.1
Pt1 C15 H15A 109.5
Pt1 C15 H15B 109.5
H15A C15 H15B 109.5
Pt1 C15 H15C 109.5
H15A C15 H15C 109.5
H15B C15 H15C 109.5
Pt1 C16 H16A 109.5
Pt1 C16 H16B 109.5
H16A C16 H16B 109.5
Pt1 C16 H16C 109.5
H16A C16 H16C 109.5
H16B C16 H16C 109.5

loop_
_geom_bond_atom_site_label_1
_geom_bond_atom_site_label_2
_geom_bond_distance
Pt1 C16 2.038(8)
Pt1 C15 2.087(7)
Pt1 N1 2.137(6)
Pt1 P1 2.2743(17)
P1 C9 1.855(7)
P1 C1 1.864(8)
P1 C5 1.888(8)
N1 C14 1.324(9)
N1 C10 1.358(9)
C1 C4 1.520(10)
C1 C2 1.549(11)
C1 C3 1.562(10)
C2 H2A 0.9600
C2 H2B 0.9600
C2 H2C 0.9600
C3 H3A 0.9600
C3 H3B 0.9600
C3 H3C 0.9600
C4 H4A 0.9600
C4 H4B 0.9600
C4 H4C 0.9600
C5 C8 1.530(10)
C5 C6 1.541(10)
C5 C7 1.543(11)
C6 H6A 0.9600
C6 H6B 0.9600
C6 H6C 0.9600
C7 H7A 0.9600
C7 H7B 0.9600
C7 H7C 0.9600
C8 H8A 0.9600
C8 H8B 0.9600
C8 H8C 0.9600
C9 C10 1.481(10)
C9 H9A 0.9700
C9 H9B 0.9700
C10 C11 1.389(10)
C11 C12 1.373(11)
C11 H11 0.9300
C12 C13 1.376(13)
C12 H12 0.9300
C13 C14 1.362(11)
C13 H13 0.9300
C14 H14 0.9599
C15 H15A 0.9600
C15 H15B 0.9600
C15 H15C 0.9600
C16 H16A 0.9600
C16 H16B 0.9600
C16 H16C 0.9600

loop_
_geom_torsion_atom_site_label_1
_geom_torsion_atom_site_label_2
_geom_torsion_atom_site_label_3
_geom_torsion_atom_site_label_4
_geom_torsion
C16 Pt1 P1 C9 163.2(4)
N1 Pt1 P1 C9 -20.4(3)
C16 Pt1 P1 C1 -84.2(4)
N1 Pt1 P1 C1 92.2(3)
C16 Pt1 P1 C5 54.1(4)
N1 Pt1 P1 C5 -129.5(3)
C15 Pt1 N1 C14 20.7(7)
P1 Pt1 N1 C14 -164.3(6)
C15 Pt1 N1 C10 -162.8(6)
P1 Pt1 N1 C10 12.2(5)
C9 P1 C1 C4 -65.7(7)
C5 P1 C1 C4 44.1(8)
Pt1 P1 C1 C4 -174.9(5)
C9 P1 C1 C2 168.1(5)
C5 P1 C1 C2 -82.1(6)
Pt1 P1 C1 C2 58.9(6)
C9 P1 C1 C3 54.2(6)
C5 P1 C1 C3 164.0(5)
Pt1 P1 C1 C3 -54.9(6)
C9 P1 C5 C8 -76.8(6)
C1 P1 C5 C8 171.3(5)
Pt1 P1 C5 C8 30.8(6)
C9 P1 C5 C6 166.7(5)
C1 P1 C5 C6 54.9(7)
Pt1 P1 C5 C6 -85.6(5)
C9 P1 C5 C7 42.8(6)
C1 P1 C5 C7 -69.0(7)
Pt1 P1 C5 C7 150.5(5)
C1 P1 C9 C10 -91.7(6)
C5 P1 C9 C10 151.8(6)
Pt1 P1 C9 C10 30.0(6)
C14 N1 C10 C11 1.5(10)
Pt1 N1 C10 C11 -175.1(5)
C14 N1 C10 C9 -177.8(7)
Pt1 N1 C10 C9 5.6(9)
P1 C9 C10 N1 -25.4(9)
P1 C9 C10 C11 155.4(5)
N1 C10 C11 C12 -1.6(11)
C9 C10 C11 C12 177.6(7)
C10 C11 C12 C13 1.3(12)
C11 C12 C13 C14 -0.8(13)
C10 N1 C14 C13 -1.1(12)
Pt1 N1 C14 C13 175.5(6)
C12 C13 C14 N1 0.8(14)
